data_2230988
loop_
_publ_author_name
'Chen, Shui-Sheng'
'Yang, Sen-Lin'
'Zhang, Shu-Ping'

_publ_section_title
;
 Poly[[\m-1,4-bis(1<i>H</i>-imidazol-4-yl)benzene-\k^2^<i>N</i>^3^:<i>N</i>^3'^](\m-5-methylisophthalato-\k^2^<i>O</i>^1^:<i>O</i>^3^)cobalt(II)]
;
_journal_coeditor_code BG2404
_journal_issue 8
_journal_name_full 'Acta Crystallographica Section E'
_journal_page_first m1031
_journal_page_last m1032
_journal_paper_doi 10.1107/S1600536811025657
_journal_volume 67
_journal_year 2011
_chemical_formula_iupac '[Co (C9 H6 O4) (C12 H10 N4)]'
_chemical_formula_moiety 'C21 H16 Co N4 O4'
_chemical_formula_sum 'C21 H16 Co N4 O4'
_chemical_formula_weight 447.31
_chemical_name_systematic
;
Poly[[\m-1,4-bis(1<i>H</i>-imidazol-4-yl)benzene-
\k^2^<i>N</i>^3^:<i>N</i>^3'^](\m-5-methylisophthalato-
\k^2^<i>O</i>^1^:<i>O</i>^3^)cobalt(II)]
;
_space_group_IT_number 14
_symmetry_cell_setting monoclinic
_symmetry_space_group_name_Hall '-P 2ybc'
_symmetry_space_group_name_H-M 'P 1 21/c 1'
_atom_sites_solution_hydrogens geom
_atom_sites_solution_primary direct
_atom_sites_solution_secondary difmap
_audit_creation_method SHELXL-97
_cell_angle_alpha 90.00
_cell_angle_beta 90.4510(10)
_cell_angle_gamma 90.00
_cell_formula_units_Z 4
_cell_length_a 7.4608(5)
_cell_length_b 13.8212(10)
_cell_length_c 17.8629(13)
_cell_measurement_reflns_used 5943
_cell_measurement_temperature 296(2)
_cell_measurement_theta_max 27.47
_cell_measurement_theta_min 2.19
_cell_volume 1841.9(2)
_computing_cell_refinement 'SAINT (Bruker, 2003)'
_computing_data_collection 'APEX2 (Bruker, 2003)'
_computing_data_reduction 'SAINT (Bruker, 2003)'
_computing_molecular_graphics 'SHELXTL (Sheldrick, 2008)'
_computing_publication_material 'SHELXTL (Sheldrick, 2008'
_computing_structure_refinement 'SHELXL97 (Sheldrick, 2008)'
_computing_structure_solution 'SHELXS97 (Sheldrick, 2008)'
_diffrn_ambient_temperature 296(2)
_diffrn_measured_fraction_theta_full 0.993
_diffrn_measured_fraction_theta_max 0.993
_diffrn_measurement_device_type 'Bruker SMART APEXII CCD'
_diffrn_measurement_method 'phi and omega scans'
_diffrn_radiation_monochromator graphite
_diffrn_radiation_source 'fine-focus sealed tube'
_diffrn_radiation_type MoK\a
_diffrn_radiation_wavelength 0.71073
_diffrn_reflns_av_R_equivalents 0.0318
_diffrn_reflns_av_sigmaI/netI 0.0310
_diffrn_reflns_limit_h_max 9
_diffrn_reflns_limit_h_min -9
_diffrn_reflns_limit_k_max 17
_diffrn_reflns_limit_k_min -17
_diffrn_reflns_limit_l_max 23
_diffrn_reflns_limit_l_min -23
_diffrn_reflns_number 16427
_diffrn_reflns_theta_full 27.52
_diffrn_reflns_theta_max 27.52
_diffrn_reflns_theta_min 1.86
_exptl_absorpt_coefficient_mu 0.971
_exptl_absorpt_correction_T_max 0.8842
_exptl_absorpt_correction_T_min 0.8148
_exptl_absorpt_correction_type multi-scan
_exptl_absorpt_process_details '(SADABS; Sheldrick, 1996)'
_exptl_crystal_colour purple
_exptl_crystal_density_diffrn 1.613
_exptl_crystal_density_method 'not measured'
_exptl_crystal_description block
_exptl_crystal_F_000 916
_exptl_crystal_size_max 0.22
_exptl_crystal_size_mid 0.18
_exptl_crystal_size_min 0.13
_refine_diff_density_max 0.451
_refine_diff_density_min -0.340
_refine_ls_extinction_method none
_refine_ls_goodness_of_fit_ref 1.124
_refine_ls_hydrogen_treatment constr
_refine_ls_matrix_type full
_refine_ls_number_parameters 272
_refine_ls_number_reflns 4210
_refine_ls_number_restraints 0
_refine_ls_restrained_S_all 1.124
_refine_ls_R_factor_all 0.0420
_refine_ls_R_factor_gt 0.0310
_refine_ls_shift/su_max 0.010
_refine_ls_shift/su_mean 0.000
_refine_ls_structure_factor_coef Fsqd
_refine_ls_weighting_details 'calc w=1/[\s^2^(Fo^2^)+(0.0533P)^2^+0.5242P] where P=(Fo^2^+2Fc^2^)/3'
_refine_ls_weighting_scheme calc
_refine_ls_wR_factor_gt 0.0856
_refine_ls_wR_factor_ref 0.0997
_reflns_number_gt 3540
_reflns_number_total 4210
_reflns_threshold_expression I>2sigma(I)
_cod_data_source_file bg2404.cif
_cod_data_source_block I
_cod_original_sg_symbol_H-M 'P 21/c'
_cod_database_code 2230988
_cod_database_fobs_code 2230988

loop_
_symmetry_equiv_pos_as_xyz
'x, y, z'
'-x, y+1/2, -z+1/2'
'-x, -y, -z'
'x, -y-1/2, z-1/2'

loop_
_atom_site_type_symbol
_atom_site_label
_atom_site_fract_x
_atom_site_fract_y
_atom_site_fract_z
_atom_site_U_iso_or_equiv
_atom_site_adp_type
_atom_site_calc_flag
_atom_site_refinement_flags
_atom_site_occupancy
_atom_site_symmetry_multiplicity
Co Co1 0.54880(4) 0.195950(18) 0.350426(14) 0.02058(10) Uani d . 1 1
C C1 0.7795(3) 0.12914(15) 0.66061(11) 0.0255(4) Uani d . 1 1
H H1 0.8186 0.1489 0.7078 0.031 Uiso calc R 1 1
C C2 0.6298(3) 0.17243(15) 0.62840(11) 0.0266(4) Uani d . 1 1
H H2 0.5685 0.2200 0.6547 0.032 Uiso calc R 1 1
C C3 0.5697(3) 0.14555(14) 0.55695(11) 0.0226(4) Uani d . 1 1
C C4 0.6616(3) 0.07175(14) 0.52012(11) 0.0238(4) Uani d . 1 1
H H4 0.6235 0.0524 0.4728 0.029 Uiso calc R 1 1
C C5 0.8076(3) 0.02726(14) 0.55266(11) 0.0241(4) Uani d . 1 1
H H5 0.8643 -0.0229 0.5275 0.029 Uiso calc R 1 1
C C6 0.8721(3) 0.05623(14) 0.62299(10) 0.0218(4) Uani d . 1 1
C C7 0.4104(3) 0.18914(13) 0.52141(11) 0.0231(4) Uani d . 1 1
C C8 0.2542(3) 0.21709(16) 0.55384(12) 0.0295(5) Uani d . 1 1
H H8 0.2285 0.2165 0.6047 0.035 Uiso calc R 1 1
C C9 0.2298(3) 0.23532(15) 0.43242(11) 0.0268(4) Uani d . 1 1
H H9 0.1822 0.2503 0.3856 0.032 Uiso calc R 1 1
C C10 1.0349(3) 0.00981(14) 0.65210(10) 0.0220(4) Uani d . 1 1
C C11 1.1089(3) -0.07682(14) 0.63344(11) 0.0244(4) Uani d . 1 1
H H11 1.0566 -0.1220 0.6015 0.029 Uiso calc R 1 1
C C12 1.2952(3) -0.00842(15) 0.70919(11) 0.0279(4) Uani d . 1 1
H H12 1.3949 0.0041 0.7392 0.033 Uiso calc R 1 1
C C13 0.1442(3) 0.10168(13) 0.19263(10) 0.0219(4) Uani d . 1 1
C C14 -0.0230(3) 0.11928(14) 0.16014(11) 0.0248(4) Uani d . 1 1
H H14 -0.0810 0.1775 0.1697 0.030 Uiso calc R 1 1
C C15 -0.1051(3) 0.05121(15) 0.11349(11) 0.0265(4) Uani d . 1 1
C C16 -0.0144(3) -0.03479(15) 0.09966(11) 0.0270(4) Uani d . 1 1
H H16 -0.0651 -0.0798 0.0671 0.032 Uiso calc R 1 1
C C17 0.1502(3) -0.05523(14) 0.13329(11) 0.0230(4) Uani d . 1 1
C C18 0.2293(3) 0.01403(14) 0.17953(11) 0.0234(4) Uani d . 1 1
H H18 0.3399 0.0015 0.2018 0.028 Uiso calc R 1 1
C C19 -0.2909(3) 0.06834(19) 0.08092(15) 0.0419(6) Uani d . 1 1
H H19A -0.3309 0.0110 0.0554 0.063 Uiso calc R 1 1
H H19B -0.2868 0.1213 0.0462 0.063 Uiso calc R 1 1
H H19C -0.3724 0.0835 0.1206 0.063 Uiso calc R 1 1
C C20 0.2386(3) -0.15191(15) 0.12306(11) 0.0251(4) Uani d . 1 1
C C21 0.2327(3) 0.17620(14) 0.24256(11) 0.0237(4) Uani d . 1 1
N N1 0.3928(2) 0.20055(12) 0.44391(9) 0.0231(4) Uani d . 1 1
N N2 0.1423(3) 0.24621(13) 0.49691(10) 0.0295(4) Uani d . 1 1
H H2A 0.0348 0.2677 0.5018 0.035 Uiso calc R 1 1
N N3 1.1559(2) 0.05179(12) 0.70134(9) 0.0258(4) Uani d . 1 1
H H3 1.1438 0.1069 0.7231 0.031 Uiso calc R 1 1
N N4 1.2734(2) -0.08794(12) 0.66891(9) 0.0244(4) Uani d . 1 1
O O1 0.3807(2) 0.14966(11) 0.27237(9) 0.0342(4) Uani d . 1 1
O O2 0.1604(2) 0.25623(10) 0.25192(9) 0.0353(4) Uani d . 1 1
O O3 0.1867(2) -0.21003(11) 0.07470(9) 0.0337(4) Uani d . 1 1
O O4 0.3683(2) -0.17173(11) 0.16856(9) 0.0324(4) Uani d . 1 1

loop_
_atom_site_aniso_label
_atom_site_aniso_U_11
_atom_site_aniso_U_22
_atom_site_aniso_U_33
_atom_site_aniso_U_12
_atom_site_aniso_U_13
_atom_site_aniso_U_23
Co1 0.01940(16) 0.01927(15) 0.02303(15) 0.00030(10) -0.00299(10) 0.00033(9)
C1 0.0277(11) 0.0262(10) 0.0225(9) 0.0019(9) -0.0044(8) -0.0028(7)
C2 0.0287(12) 0.0236(9) 0.0273(10) 0.0052(9) -0.0016(8) -0.0029(8)
C3 0.0212(10) 0.0221(9) 0.0246(9) 0.0009(8) -0.0017(7) 0.0037(7)
C4 0.0232(10) 0.0266(10) 0.0216(9) -0.0009(8) -0.0033(7) -0.0009(7)
C5 0.0231(10) 0.0253(10) 0.0240(9) 0.0030(8) -0.0002(8) -0.0028(7)
C6 0.0199(10) 0.0219(9) 0.0235(9) 0.0000(8) -0.0016(7) 0.0036(7)
C7 0.0249(11) 0.0207(9) 0.0237(9) 0.0000(8) -0.0022(8) 0.0017(7)
C8 0.0290(12) 0.0325(11) 0.0268(10) 0.0061(9) -0.0003(9) 0.0023(8)
C9 0.0252(11) 0.0277(10) 0.0275(10) 0.0043(9) -0.0028(8) 0.0032(8)
C10 0.0210(10) 0.0239(9) 0.0211(9) 0.0003(8) -0.0020(7) 0.0019(7)
C11 0.0206(10) 0.0252(9) 0.0272(9) 0.0014(8) -0.0043(8) -0.0016(8)
C12 0.0241(11) 0.0303(10) 0.0292(10) 0.0013(9) -0.0077(8) -0.0005(8)
C13 0.0237(11) 0.0202(9) 0.0217(9) -0.0015(8) -0.0030(7) 0.0023(7)
C14 0.0244(11) 0.0200(9) 0.0299(10) 0.0033(8) -0.0034(8) 0.0016(7)
C15 0.0223(11) 0.0279(10) 0.0294(10) -0.0009(9) -0.0068(8) 0.0028(8)
C16 0.0265(11) 0.0244(10) 0.0299(10) -0.0021(9) -0.0071(8) -0.0032(8)
C17 0.0242(11) 0.0208(9) 0.0241(9) 0.0000(8) -0.0029(8) -0.0008(7)
C18 0.0210(10) 0.0227(9) 0.0264(9) 0.0007(8) -0.0057(8) 0.0002(7)
C19 0.0302(13) 0.0427(13) 0.0525(15) 0.0050(11) -0.0186(11) -0.0027(11)
C20 0.0234(11) 0.0227(10) 0.0291(10) -0.0011(8) 0.0005(8) -0.0004(8)
C21 0.0280(11) 0.0209(9) 0.0221(9) -0.0014(8) -0.0038(8) 0.0016(7)
N1 0.0221(9) 0.0242(8) 0.0229(8) 0.0015(7) -0.0024(7) 0.0020(6)
N2 0.0222(9) 0.0333(10) 0.0330(9) 0.0096(8) 0.0002(7) 0.0015(7)
N3 0.0266(10) 0.0224(8) 0.0282(8) 0.0026(7) -0.0059(7) -0.0029(7)
N4 0.0218(9) 0.0253(8) 0.0259(8) 0.0025(7) -0.0045(7) 0.0002(6)
O1 0.0304(9) 0.0307(8) 0.0411(9) 0.0016(7) -0.0150(7) -0.0095(7)
O2 0.0484(11) 0.0185(7) 0.0388(9) 0.0053(7) -0.0112(7) -0.0024(6)
O3 0.0338(9) 0.0255(7) 0.0419(9) -0.0032(7) -0.0028(7) -0.0104(6)
O4 0.0343(9) 0.0277(7) 0.0352(8) 0.0100(7) -0.0077(7) -0.0052(6)

loop_
_atom_type_symbol
_atom_type_description
_atom_type_scat_dispersion_real
_atom_type_scat_dispersion_imag
_atom_type_scat_source
C C 0.0033 0.0016 'International Tables Vol C Tables 4.2.6.8 and 6.1.1.4'
H H 0.0000 0.0000 'International Tables Vol C Tables 4.2.6.8 and 6.1.1.4'
N N 0.0061 0.0033 'International Tables Vol C Tables 4.2.6.8 and 6.1.1.4'
O O 0.0106 0.0060 'International Tables Vol C Tables 4.2.6.8 and 6.1.1.4'
Co Co 0.3494 0.9721 'International Tables Vol C Tables 4.2.6.8 and 6.1.1.4'

loop_
_geom_angle_atom_site_label_1
_geom_angle_atom_site_label_2
_geom_angle_atom_site_label_3
_geom_angle_site_symmetry_1
_geom_angle_site_symmetry_3
_geom_angle
O4 Co1 O1 2_655 . 112.31(7)
O4 Co1 N4 2_655 3_756 116.69(7)
O1 Co1 N4 . 3_756 93.09(7)
O4 Co1 N1 2_655 . 107.14(7)
O1 Co1 N1 . . 102.97(7)
N4 Co1 N1 3_756 . 122.64(7)
C2 C1 C6 . . 120.74(18)
C2 C1 H1 . . 119.6
C6 C1 H1 . . 119.6
C1 C2 C3 . . 120.96(19)
C1 C2 H2 . . 119.5
C3 C2 H2 . . 119.5
C4 C3 C2 . . 117.93(19)
C4 C3 C7 . . 119.58(17)
C2 C3 C7 . . 122.44(18)
C5 C4 C3 . . 121.17(18)
C5 C4 H4 . . 119.4
C3 C4 H4 . . 119.4
C4 C5 C6 . . 121.12(18)
C4 C5 H5 . . 119.4
C6 C5 H5 . . 119.4
C1 C6 C5 . . 118.01(18)
C1 C6 C10 . . 123.85(17)
C5 C6 C10 . . 118.13(18)
C8 C7 N1 . . 108.41(19)
C8 C7 C3 . . 128.57(19)
N1 C7 C3 . . 122.82(18)
C7 C8 N2 . . 106.62(19)
C7 C8 H8 . . 126.7
N2 C8 H8 . . 126.7
N1 C9 N2 . . 111.22(18)
N1 C9 H9 . . 124.4
N2 C9 H9 . . 124.4
C11 C10 N3 . . 105.12(17)
C11 C10 C6 . . 129.41(18)
N3 C10 C6 . . 125.24(18)
C10 C11 N4 . . 110.19(18)
C10 C11 H11 . . 124.9
N4 C11 H11 . . 124.9
N4 C12 N3 . . 111.57(18)
N4 C12 H12 . . 124.2
N3 C12 H12 . . 124.2
C18 C13 C14 . . 119.42(18)
C18 C13 C21 . . 119.74(18)
C14 C13 C21 . . 120.84(18)
C13 C14 C15 . . 121.23(19)
C13 C14 H14 . . 119.4
C15 C14 H14 . . 119.4
C16 C15 C14 . . 118.06(19)
C16 C15 C19 . . 120.63(19)
C14 C15 C19 . . 121.3(2)
C15 C16 C17 . . 121.72(19)
C15 C16 H16 . . 119.1
C17 C16 H16 . . 119.1
C16 C17 C18 . . 118.98(18)
C16 C17 C20 . . 120.98(18)
C18 C17 C20 . . 119.98(18)
C13 C18 C17 . . 120.52(19)
C13 C18 H18 . . 119.7
C17 C18 H18 . . 119.7
C15 C19 H19A . . 109.5
C15 C19 H19B . . 109.5
H19A C19 H19B . . 109.5
C15 C19 H19C . . 109.5
H19A C19 H19C . . 109.5
H19B C19 H19C . . 109.5
O3 C20 O4 . . 122.05(19)
O3 C20 C17 . . 121.79(19)
O4 C20 C17 . . 116.14(17)
O2 C21 O1 . . 125.10(19)
O2 C21 C13 . . 119.87(19)
O1 C21 C13 . . 115.03(17)
C9 N1 C7 . . 105.86(17)
C9 N1 Co1 . . 114.42(13)
C7 N1 Co1 . . 139.11(15)
C9 N2 C8 . . 107.89(18)
C9 N2 H2A . . 126.1
C8 N2 H2A . . 126.1
C12 N3 C10 . . 107.96(17)
C12 N3 H3 . . 126.0
C10 N3 H3 . . 126.0
C12 N4 C11 . . 105.15(17)
C12 N4 Co1 . 3_756 128.76(15)
C11 N4 Co1 . 3_756 125.59(13)
C21 O1 Co1 . . 138.10(14)
C20 O4 Co1 . 2_645 109.00(13)

loop_
_geom_bond_atom_site_label_1
_geom_bond_atom_site_label_2
_geom_bond_site_symmetry_2
_geom_bond_distance
Co1 O4 2_655 1.9611(15)
Co1 O1 . 1.9744(15)
Co1 N4 3_756 2.0287(17)
Co1 N1 . 2.0438(17)
C1 C2 . 1.388(3)
C1 C6 . 1.397(3)
C1 H1 . 0.9300
C2 C3 . 1.400(3)
C2 H2 . 0.9300
C3 C4 . 1.397(3)
C3 C7 . 1.472(3)
C4 C5 . 1.375(3)
C4 H4 . 0.9300
C5 C6 . 1.400(3)
C5 H5 . 0.9300
C6 C10 . 1.465(3)
C7 C8 . 1.361(3)
C7 N1 . 1.398(2)
C8 N2 . 1.371(3)
C8 H8 . 0.9300
C9 N1 . 1.323(3)
C9 N2 . 1.337(3)
C9 H9 . 0.9300
C10 C11 . 1.361(3)
C10 N3 . 1.383(3)
C11 N4 . 1.385(3)
C11 H11 . 0.9300
C12 N4 . 1.323(3)
C12 N3 . 1.338(3)
C12 H12 . 0.9300
C13 C18 . 1.388(3)
C13 C14 . 1.393(3)
C13 C21 . 1.511(3)
C14 C15 . 1.395(3)
C14 H14 . 0.9300
C15 C16 . 1.391(3)
C15 C19 . 1.517(3)
C16 C17 . 1.392(3)
C16 H16 . 0.9300
C17 C18 . 1.392(3)
C17 C20 . 1.502(3)
C18 H18 . 0.9300
C19 H19A . 0.9600
C19 H19B . 0.9600
C19 H19C . 0.9600
C20 O3 . 1.239(2)
C20 O4 . 1.288(3)
C21 O2 . 1.242(2)
C21 O1 . 1.276(3)
N2 H2A . 0.8600
N3 H3 . 0.8600
N4 Co1 3_756 2.0287(17)
O4 Co1 2_645 1.9611(15)

loop_
_geom_hbond_atom_site_label_D
_geom_hbond_atom_site_label_H
_geom_hbond_atom_site_label_A
_geom_hbond_site_symmetry_A
_geom_hbond_distance_DH
_geom_hbond_distance_HA
_geom_hbond_distance_DA
_geom_hbond_angle_DHA
N2 H2A O3 2 0.86 2.16 2.825(3) 134
N3 H3 O2 4_666 0.86 1.96 2.803(2) 165
C9 H9 O2 . 0.93 2.39 3.274(3) 158
C11 H11 O3 4_656 0.93 2.56 3.182(3) 124

loop_
_geom_torsion_atom_site_label_1
_geom_torsion_atom_site_label_2
_geom_torsion_atom_site_label_3
_geom_torsion_atom_site_label_4
_geom_torsion_site_symmetry_1
_geom_torsion_site_symmetry_4
_geom_torsion
C6 C1 C2 C3 . . -1.2(3)
C1 C2 C3 C4 . . 2.0(3)
C1 C2 C3 C7 . . 179.3(2)
C2 C3 C4 C5 . . -0.5(3)
C7 C3 C4 C5 . . -177.92(19)
C3 C4 C5 C6 . . -1.8(3)
C2 C1 C6 C5 . . -1.1(3)
C2 C1 C6 C10 . . 177.6(2)
C4 C5 C6 C1 . . 2.5(3)
C4 C5 C6 C10 . . -176.18(19)
C4 C3 C7 C8 . . 140.6(2)
C2 C3 C7 C8 . . -36.7(3)
C4 C3 C7 N1 . . -33.6(3)
C2 C3 C7 N1 . . 149.1(2)
N1 C7 C8 N2 . . -0.5(2)
C3 C7 C8 N2 . . -175.31(19)
C1 C6 C10 C11 . . 159.7(2)
C5 C6 C10 C11 . . -21.6(3)
C1 C6 C10 N3 . . -26.5(3)
C5 C6 C10 N3 . . 152.1(2)
N3 C10 C11 N4 . . -1.1(2)
C6 C10 C11 N4 . . 173.60(19)
C18 C13 C14 C15 . . -1.3(3)
C21 C13 C14 C15 . . 179.49(18)
C13 C14 C15 C16 . . -0.6(3)
C13 C14 C15 C19 . . 177.2(2)
C14 C15 C16 C17 . . 2.6(3)
C19 C15 C16 C17 . . -175.2(2)
C15 C16 C17 C18 . . -2.7(3)
C15 C16 C17 C20 . . 174.58(19)
C14 C13 C18 C17 . . 1.2(3)
C21 C13 C18 C17 . . -179.59(18)
C16 C17 C18 C13 . . 0.8(3)
C20 C17 C18 C13 . . -176.52(18)
C16 C17 C20 O3 . . 13.1(3)
C18 C17 C20 O3 . . -169.7(2)
C16 C17 C20 O4 . . -165.3(2)
C18 C17 C20 O4 . . 11.9(3)
C18 C13 C21 O2 . . 177.05(19)
C14 C13 C21 O2 . . -3.7(3)
C18 C13 C21 O1 . . -3.0(3)
C14 C13 C21 O1 . . 176.23(19)
N2 C9 N1 C7 . . -0.4(2)
N2 C9 N1 Co1 . . -173.18(14)
C8 C7 N1 C9 . . 0.6(2)
C3 C7 N1 C9 . . 175.72(18)
C8 C7 N1 Co1 . . 170.50(16)
C3 C7 N1 Co1 . . -14.3(3)
O4 Co1 N1 C9 2_655 . 76.95(16)
O1 Co1 N1 C9 . . -41.65(16)
N4 Co1 N1 C9 3_756 . -143.96(14)
O4 Co1 N1 C7 2_655 . -92.4(2)
O1 Co1 N1 C7 . . 148.99(19)
N4 Co1 N1 C7 3_756 . 46.7(2)
N1 C9 N2 C8 . . 0.1(3)
C7 C8 N2 C9 . . 0.3(2)
N4 C12 N3 C10 . . -0.6(2)
C11 C10 N3 C12 . . 1.0(2)
C6 C10 N3 C12 . . -173.96(19)
N3 C12 N4 C11 . . -0.1(2)
N3 C12 N4 Co1 . 3_756 172.10(14)
C10 C11 N4 C12 . . 0.8(2)
C10 C11 N4 Co1 . 3_756 -171.73(14)
O2 C21 O1 Co1 . . 10.4(4)
C13 C21 O1 Co1 . . -169.49(15)
O4 Co1 O1 C21 2_655 . -55.5(2)
N4 Co1 O1 C21 3_756 . -176.1(2)
N1 Co1 O1 C21 . . 59.4(2)
O3 C20 O4 Co1 . 2_645 -2.4(3)
C17 C20 O4 Co1 . 2_645 176.03(14)
